data_2000986
loop_
_publ_author_name
'Zukerman-Schpector, J.'
'Castellano, E. E.'
'Pinto, A. D. C.'
'da Silva, J. F. M.'
'Barcellos, M. T. F. C.'

_publ_section_title
;
 Structure of 1-acetylindole-2,3-dione
;
_journal_issue 4
_journal_name_full 'Acta Crystallographica Section C'
_journal_page_first 760
_journal_page_last 762
_journal_paper_doi 10.1107/S0108270191006947
_journal_volume 48
_journal_year 1992
_chemical_formula_sum 'C10 H7 N O3'
_chemical_formula_weight 189.17
_space_group_IT_number 14
_space_group_name_Hall '-P 2yn'
_space_group_name_H-M_alt 'P 1 21/n 1'
_symmetry_cell_setting monoclinic
_symmetry_space_group_name_Hall '-P 2yn'
_symmetry_space_group_name_H-M 'P 1 21/n 1'
_cell_angle_alpha 90
_cell_angle_beta 98.22(2)
_cell_angle_gamma 90
_cell_formula_units_Z 4
_cell_length_a 8.892(2)
_cell_length_b 5.108(2)
_cell_length_c 18.573(3)
_cell_volume 834.9(4)
_diffrn_radiation_type Mo
_diffrn_radiation_wavelength 0.71073
_exptl_absorpt_coefficient_mu .106
_exptl_crystal_density_diffrn 1.505
_exptl_crystal_F_000 392
_cod_data_source_file li0085.cif
_cod_data_source_block li0085a
_cod_original_cell_volume 834.8(7)
_cod_original_formula_sum 'C10 H7 N1 O3'
_cod_database_code 2000986

loop_
_space_group_symop_id
_space_group_symop_operation_xyz
1 x,y,z
2 -x+1/2,y+1/2,-z+1/2
3 -x,-y,-z
4 x+1/2,-y+1/2,z+1/2

loop_
_atom_site_label
_atom_site_fract_x
_atom_site_fract_y
_atom_site_fract_z
N .68340(10) .4010(2) .62310(10)
O(1) .78710(10) .0503(2) .69470(10)
O(2) .50660(10) .0857(2) .75630(10)
O(3) .78760(10) .6536(2) .54360(10)
C(2) .6885(2) .2063(3) .67690(10)
C(3) .5388(2) .2285(3) .70900(10)
C(4) .3133(2) .5411(3) .67580(10)
C(5) .2585(2) .7457(3) .63100(10)
C(6) .3452(2) .8446(3) .58130(10)
C(7) .4883(2) .7467(3) .57460(10)
C(8) .54300(10) .5416(3) .61980(10)
C(9) .4558(2) .4420(3) .66990(10)
C(10) .8001(2) .4616(3) .58170(10)
C(11) .9310(2) .2791(4) .58630(10)
H4 .255(2) .468(3) .7088(9)
H5 .161(2) .819(4) .6330(10)
H6 .305(2) .994(4) .5510(10)
H7 .552(2) .816(3) .5395(9)
H11 .997(2) .334(4) .5530(10)
H11' .985(2) .270(4) .6370(10)
H11'' .891(2) .096(4) .5750(10)

loop_
_geom_bond_atom_site_label_1
_geom_bond_atom_site_label_2
_geom_bond_distance
N C(2) 1.406(2)
N C(10) 1.411(2)
O(2) C(3) 1.207(2)
C(2) C(3) 1.538(2)
C(4) C(5) 1.381(2)
C(5) C(6) 1.380(2)
C(7) C(8) 1.386(2)
C(10) C(11) 1.484(2)
N C(8) 1.434(2)
O(1) C(2) 1.196(2)
O(3) C(10) 1.205(2)
C(3) C(9) 1.452(2)
C(4) C(9) 1.383(2)
C(6) C(7) 1.389(2)
C(8) C(9) 1.390(2)
